data_8101619
loop_
_publ_author_name
'Hu, Zhang-Gui'
'Higashiyama, T.'
'Yoshimura, M.'
'Mori, Y.'
'Sasaki, T.'

_publ_section_title
;
 Redetermination of the crystal structure of dipotassium dialuminum
 borate, K~2~Al~2~B~2~O~7~, a new non-linear optical material
;
_journal_coden_ASTM ZKNSFT
_journal_issue 4
_journal_name_full 'Zeitschrift f\"ur Kristallographie - New Crystal Structures'
_journal_page_first 433
_journal_page_last 434
_journal_paper_doi 10.1515/ncrs-1999-0415
_journal_volume 214
_journal_year 1999
_chemical_formula_iupac ' K2Al2B2O7 '
_chemical_formula_moiety ' K2Al2B2O7 '
_chemical_formula_structural ' K2 Al2 B2 O7 '
_chemical_formula_sum 'Al2 B2 K2 O7'
_chemical_formula_weight 265.78
_space_group_IT_number 150
_symmetry_cell_setting trigonal
_symmetry_space_group_name_Hall 'P 3 2"'
_symmetry_space_group_name_H-M 'P 3 2 1'
_cell_angle_alpha 90.0
_cell_angle_beta 90.0
_cell_angle_gamma 120.0
_cell_formula_units_Z 3
_cell_length_a 8.5657(9)
_cell_length_b 8.5657(9)
_cell_length_c 8.463(2)
_cell_measurement_temperature 297
_cell_volume 537.7(1)
_exptl_crystal_density_diffrn 2.462
_refine_ls_R_factor_gt 0.018
_refine_ls_R_factor_obs 0.018
_refine_ls_wR_factor_obs 0.060
_cod_database_code 8101619

loop_
_symmetry_equiv_pos_as_xyz
' X, Y,  Z '
' -Y, X-Y, Z '
' -X+Y, -X, Z '
' Y, X, -Z '
' -X, -X+Y, -Z '
' X-Y, -Y, -Z '

loop_
_atom_site_aniso_label
_atom_site_aniso_U_11
_atom_site_aniso_U_22
_atom_site_aniso_U_33
_atom_site_aniso_U_12
_atom_site_aniso_U_23
_atom_site_aniso_U_13
K1 .01842(7) .0183(1) .0202(1) .00916(5) .00259(6) .0052(1)
K2 .01858(7) .0203(1) .0177(1) .01014(6) .00305(6) .0061(1)
Al1 .00846(9) .00846(9) .0127(2) .00423(5) .0000 .0000
Al2 .0075(1) .0075(1) .0117(2) .00375(6) .0000 .0000
Al3 .0084(1) .0084(1) .0115(2) .00423(6) .0000 .0000
O1 .0087(2) .0102(3) .0325(4) .0018(2) -.0046(3) .0040(3)
O2 .0130(2) .0078(2) .0331(4) .0056(2) -.0045(3) .0007(2)
O3 .0092(2) .0128(2) .0286(4) .0068(2) .0031(2) .0071(2)
O4 .0441(8) .0441(8) .0113(7) .0220(4) .0000 .0000
O5 .0376(5) .0376(5) .0117(4) .0188(3) .0000 .0000
B1 .0078(4) .0080(4) .0154(4) .0037(2) .0008(2) .0018(3)

loop_
_atom_site_label
_atom_site_fract_x
_atom_site_fract_y
_atom_site_fract_z
_atom_site_B_iso_or_equiv
_atom_site_thermal_displace_type
_atom_site_occupancy
K1 0.30912(4) 0.0000 0.0000 1.499(5) Uani 1
K2 0.35847(4) 0.0000 0.5000 1.473(5) Uani 1
Al1 0.0000 0.0000 0.29918(5) 0.779(7) Uani 1
Al2 0.3333 0.6667 0.18278(6) 0.702(6) Uani 1
Al3 0.6667 0.3333 0.22152(6) 0.747(6) Uani 1
O1 0.15703(9) 0.21362(9) 0.2261(1) 1.45(1) Uani 1
O2 0.39833(9) 0.51554(8) 0.2524(1) 1.40(1) Uani 1
O3 0.45151(9) 0.2732(1) 0.2934(1) 1.29(1) Uani 1
O4 0.0000 0.0000 0.5000 2.62(4) Uani 1
O5 0.6667 0.3333 0.0196(2) 2.29(3) Uani 1
B1 0.3350(1) 0.3339(1) 0.2569(1) 0.830(9) Uani 1

loop_
_geom_bond_atom_site_label_1
_geom_bond_atom_site_label_2
_geom_bond_distance
_geom_bond_publ_flag
Al1 O1 1.7546(7) no
Al2 O2 1.7475(9) no
Al3 O3 1.7557(8) no
Al1 O4 1.6995(4) no
Al2 O5 1.712(2) no
O1 B1 1.372(1) no
O2 B1 1.368(1) no
O3 B1 1.371(2) no
